data_7039706
loop_
_publ_author_name
'Zwettler, Niklas'
'Judmaier, Martina E.'
'Strohmeier, Lara'
'Belaj, Ferdinand'
'M\"osch-Zanetti, Nadia C'

_publ_section_title
;
 Oxygen activation and catalytic aerobic oxidation by Mo(iv)/(vi)
 complexes with functionalized iminophenolate ligands.
;
_journal_issue 37
_journal_name_full 'Dalton transactions (Cambridge, England : 2003)'
_journal_page_first 14549
_journal_page_last 14560
_journal_paper_doi 10.1039/c6dt01692h
_journal_volume 45
_journal_year 2016
_chemical_compound_source 'synthetical product'
_chemical_formula_moiety 'C38 H60 Mo N2 O7'
_chemical_formula_sum 'C38 H60 Mo N2 O7'
_chemical_formula_weight 752.82
_chemical_name_common bis(2,4-di-tert-butyl-6-[(E)-(3-(methoxy)propylimino)methyl]-pheno-lato-N,O)-dioxo-molybdenum(VI)
_chemical_name_systematic
bis(2,4-di-tert-butyl-6-[(E)-(3-(methoxy)propylimino)methyl]-pheno-lato-N,O)-dioxo-molybdenum(VI)
_space_group_crystal_system triclinic
_space_group_IT_number 2
_space_group_name_Hall '-P 1'
_space_group_name_H-M_alt 'P -1'
_symmetry_space_group_name_Hall '-P 1'
_symmetry_space_group_name_H-M 'P -1'
_atom_sites_solution_hydrogens geom
_atom_sites_solution_primary direct
_atom_sites_solution_secondary difmap
_audit_creation_method 'manual edited SHELXL-2014/6.cif file'
_audit_update_record
;
2016-04-22 deposited with the CCDC.
2016-06-27 downloaded from the CCDC.
;
_cell_angle_alpha 109.1480(19)
_cell_angle_beta 113.2260(18)
_cell_angle_gamma 103.9996(16)
_cell_formula_units_Z 2
_cell_length_a 12.7072(6)
_cell_length_b 13.9605(6)
_cell_length_c 14.0637(7)
_cell_measurement_reflns_used 9949
_cell_measurement_temperature 100(2)
_cell_measurement_theta_max 30.80
_cell_measurement_theta_min 2.49
_cell_volume 1957.78(17)
_computing_cell_refinement 'Bruker SAINT'
_computing_data_collection 'Bruker APEX2'
_computing_data_reduction 'Bruker SAINT'
_computing_molecular_graphics 'modified ORTEP (Johnson, 1965)'
_computing_publication_material 'SHELXL-2014/6 (Sheldrick, 2014)'
_computing_structure_refinement 'SHELXL-2014/6 (Sheldrick, 2014)'
_computing_structure_solution 'SHELXS-97 (Sheldrick, 2008)'
_diffrn_ambient_temperature 100(2)
_diffrn_measured_fraction_theta_full 0.988
_diffrn_measured_fraction_theta_max 0.988
_diffrn_measurement_device_type 'Bruker APEX-II CCD'
_diffrn_measurement_method '\f and \w scans'
_diffrn_radiation_monochromator graphite
_diffrn_radiation_source 'fine-focus sealed tube'
_diffrn_radiation_type MoK\a
_diffrn_radiation_wavelength 0.71073
_diffrn_reflns_av_R_equivalents 0.0187
_diffrn_reflns_av_unetI/netI 0.0236
_diffrn_reflns_Laue_measured_fraction_full 0.988
_diffrn_reflns_Laue_measured_fraction_max 0.988
_diffrn_reflns_limit_h_max 17
_diffrn_reflns_limit_h_min -17
_diffrn_reflns_limit_k_max 18
_diffrn_reflns_limit_k_min -19
_diffrn_reflns_limit_l_max 19
_diffrn_reflns_limit_l_min -19
_diffrn_reflns_number 22914
_diffrn_reflns_point_group_measured_fraction_full 0.988
_diffrn_reflns_point_group_measured_fraction_max 0.988
_diffrn_reflns_theta_full 30.00
_diffrn_reflns_theta_max 30.00
_diffrn_reflns_theta_min 1.96
_exptl_absorpt_coefficient_mu 0.382
_exptl_absorpt_correction_T_max 0.746
_exptl_absorpt_correction_T_min 0.640
_exptl_absorpt_correction_type multi-scan
_exptl_absorpt_process_details 'Bruker (2001). SADABS. Bruker AXS Inc., Madison, Wisconsin, USA.'
_exptl_crystal_colour red
_exptl_crystal_density_diffrn 1.277
_exptl_crystal_description block
_exptl_crystal_F_000 800
_exptl_crystal_size_max 0.300
_exptl_crystal_size_mid 0.260
_exptl_crystal_size_min 0.250
_refine_diff_density_max 2.058
_refine_diff_density_min -2.513
_refine_diff_density_rms 0.068
_refine_ls_extinction_method none
_refine_ls_goodness_of_fit_ref 1.131
_refine_ls_hydrogen_treatment refU
_refine_ls_matrix_type full
_refine_ls_number_parameters 499
_refine_ls_number_reflns 11283
_refine_ls_number_restraints 0
_refine_ls_restrained_S_all 1.131
_refine_ls_R_factor_all 0.0412
_refine_ls_R_factor_gt 0.0372
_refine_ls_shift/su_max 0.002
_refine_ls_shift/su_mean 0.000
_refine_ls_structure_factor_coef Fsqd
_refine_ls_weighting_details 'w=1/[\s^2^(Fo^2^)+(0.0131P)^2^+2.5346P] where P=(Fo^2^+2Fc^2^)/3'
_refine_ls_weighting_scheme calc
_refine_ls_wR_factor_gt 0.0829
_refine_ls_wR_factor_ref 0.0853
_reflns_Friedel_coverage 0.000
_reflns_number_gt 10468
_reflns_number_total 11283
_reflns_threshold_expression 'I > 2\s(I)'
_cod_data_source_file c6dt01692h2.cif
_cod_data_source_block MJ375R
_cod_depositor_comments 'Adding full bibliography for 7039702--7039708.cif.'
_cod_original_cell_volume 1957.78(16)
_cod_database_code 7039706
_shelx_space_group_comment
;
The symmetry employed for this shelxl refinement is uniquely defined
by the following loop, which should always be used as a source of
symmetry information in preference to the above space-group names.
They are only intended as comments.
;
_shelx_estimated_absorpt_t_min 0.894
_shelx_estimated_absorpt_t_max 0.911
_shelxl_version_number 2014/6

loop_
_space_group_symop_operation_xyz
'x, y, z'
'-x, -y, -z'

loop_
_atom_site_label
_atom_site_type_symbol
_atom_site_fract_x
_atom_site_fract_y
_atom_site_fract_z
_atom_site_U_iso_or_equiv
_atom_site_adp_type
_atom_site_occupancy
_atom_site_site_symmetry_order
_atom_site_calc_flag
_atom_site_refinement_flags_posn
_atom_site_refinement_flags_adp
_atom_site_refinement_flags_occupancy
_atom_site_disorder_assembly
_atom_site_disorder_group
Mo1 Mo 0.76516(2) 0.56625(2) 0.92640(2) 0.02039(4) Uani 1 1 d . . . . .
O1 O 0.7139(2) 0.53906(17) 1.0093(2) 0.0208(5) Uani 0.710(4) 1 d . . P A 1
O2 O 0.8558(2) 0.46942(15) 0.91806(17) 0.0207(5) Uani 0.710(4) 1 d . . P A 1
O3 O 0.72959(19) 0.41068(16) 0.81846(19) 0.0218(5) Uani 0.710(4) 1 d . . P A 1
O4 O 0.7831(5) 0.4575(4) 0.8896(5) 0.0206(11) Uani 0.290(4) 1 d . . P A 2
O5 O 0.6359(5) 0.5256(4) 0.9762(4) 0.0224(12) Uani 0.290(4) 1 d . . P A 2
O6 O 0.7588(5) 0.5794(4) 1.0792(5) 0.0225(11) Uani 0.290(4) 1 d . . P A 2
O11 O 0.84469(11) 0.62618(10) 0.84494(11) 0.0173(2) Uani 1 1 d . . . . .
C11 C 0.95605(14) 0.64314(12) 0.85472(14) 0.0147(3) Uani 1 1 d . . . . .
C12 C 0.97156(16) 0.63141(14) 0.75698(15) 0.0179(3) Uani 1 1 d . . . . .
C13 C 1.09209(17) 0.65247(14) 0.77462(16) 0.0203(3) Uani 1 1 d . . . . .
H13 H 1.1025 0.6442 0.7095 0.026(4) Uiso 1 1 calc R U . . .
C14 C 1.20012(16) 0.68527(14) 0.88231(16) 0.0185(3) Uani 1 1 d . . . . .
C15 C 1.18333(15) 0.69771(13) 0.97582(15) 0.0172(3) Uani 1 1 d . . . . .
H15 H 1.2541 0.7210 1.0502 0.026(4) Uiso 1 1 calc R U . . .
C16 C 1.06308(15) 0.67658(13) 0.96342(14) 0.0152(3) Uani 1 1 d . . . . .
C17 C 1.05698(15) 0.69881(13) 1.06830(14) 0.0165(3) Uani 1 1 d . . . . .
H17 H 1.1361 0.7366 1.1402 0.021(5) Uiso 1 1 calc R . . . .
N1 N 0.95725(14) 0.67377(11) 1.07674(13) 0.0169(3) Uani 1 1 d . . . . .
C101 C 0.9798(2) 0.71645(15) 1.19732(17) 0.0243(4) Uani 1 1 d . . . . .
H101 H 0.9066 0.7294 1.1974 0.026(4) Uiso 1 1 calc R U . . .
H102 H 1.0559 0.7891 1.2498 0.026(4) Uiso 1 1 calc R U . . .
C102 C 0.9989(2) 0.63369(17) 1.24402(19) 0.0288(4) Uani 1 1 d . . . . .
H103 H 0.9252 0.5596 1.1890 0.035(5) Uiso 1 1 calc R U . . .
H104 H 1.0754 0.6245 1.2491 0.035(5) Uiso 1 1 calc R U . . .
C103 C 1.0134(2) 0.67528(18) 1.36454(19) 0.0301(4) Uani 1 1 d . . . . .
H105 H 0.9369 0.6841 1.3601 0.032(5) Uiso 1 1 calc R U . . .
H106 H 1.0242 0.6206 1.3936 0.032(5) Uiso 1 1 calc R U . . .
O10 O 1.12174(16) 0.78036(15) 1.44235(14) 0.0381(4) Uani 1 1 d . . . . .
C104 C 1.1447(3) 0.8242(3) 1.5581(2) 0.0530(7) Uani 1 1 d . . . . .
H107 H 1.0699 0.8322 1.5574 0.056(5) Uiso 1 1 calc R U . . .
H108 H 1.2177 0.8977 1.6078 0.056(5) Uiso 1 1 calc R U . . .
H109 H 1.1624 0.7731 1.5895 0.056(5) Uiso 1 1 calc R U . . .
O21 O 0.74466(11) 0.71124(10) 0.96490(11) 0.0178(2) Uani 1 1 d . . . . .
C21 C 0.70500(15) 0.75957(14) 0.89986(15) 0.0167(3) Uani 1 1 d . . . . .
C22 C 0.75010(16) 0.87839(14) 0.95110(16) 0.0190(3) Uani 1 1 d . . . . .
C23 C 0.70525(16) 0.92282(15) 0.87653(17) 0.0224(3) Uani 1 1 d . . . . .
H23 H 0.7377 1.0022 0.9098 0.025(4) Uiso 1 1 calc R U . . .
C24 C 0.61503(16) 0.85851(15) 0.75508(17) 0.0214(3) Uani 1 1 d . . . . .
C25 C 0.56807(16) 0.74362(14) 0.70876(16) 0.0200(3) Uani 1 1 d . . . . .
H25 H 0.5046 0.6973 0.6280 0.025(4) Uiso 1 1 calc R U . . .
C26 C 0.61258(15) 0.69344(13) 0.77920(15) 0.0171(3) Uani 1 1 d . . . . .
C27 C 0.55226(15) 0.57306(14) 0.72565(15) 0.0173(3) Uani 1 1 d . . . . .
H27 H 0.4791 0.5361 0.6492 0.020(5) Uiso 1 1 calc R . . . .
N2 N 0.58454(13) 0.50853(12) 0.76799(13) 0.0175(3) Uani 1 1 d . . . . .
C201 C 0.49329(18) 0.38842(14) 0.69939(17) 0.0248(4) Uani 1 1 d . . . . .
H201 H 0.5403 0.3413 0.6991 0.042(5) Uiso 1 1 calc R U . . .
H202 H 0.4379 0.3702 0.6170 0.042(5) Uiso 1 1 calc R U . . .
C202 C 0.4128(2) 0.36205(18) 0.7508(2) 0.0381(5) Uani 1 1 d . . . . .
H203 H 0.3588 0.4029 0.7429 0.070(7) Uiso 1 1 calc R U . . .
H204 H 0.4685 0.3884 0.8357 0.070(7) Uiso 1 1 calc R U . . .
C203 C 0.3296(2) 0.2376(2) 0.6902(2) 0.0463(7) Uani 1 1 d . . . . .
H205 H 0.3826 0.1957 0.6950 0.055(6) Uiso 1 1 calc R U . . .
H206 H 0.2828 0.2223 0.7295 0.055(6) Uiso 1 1 calc R U . . .
O20 O 0.24407(17) 0.20245(16) 0.57237(18) 0.0583(6) Uani 1 1 d . . . . .
C204 C 0.1599(3) 0.0872(3) 0.5123(3) 0.0808(13) Uani 1 1 d . . . . .
H207 H 0.2083 0.0421 0.5129 0.084(7) Uiso 1 1 calc R U . . .
H208 H 0.0999 0.0660 0.4309 0.084(7) Uiso 1 1 calc R U . . .
H209 H 0.1134 0.0739 0.5516 0.084(7) Uiso 1 1 calc R U . . .
C31 C 0.85734(18) 0.59525(16) 0.63730(16) 0.0249(4) Uani 1 1 d . . . . .
C32 C 0.8931(3) 0.5859(2) 0.54337(19) 0.0422(6) Uani 1 1 d . . . . .
H321 H 0.9593 0.6581 0.5697 0.056(5) Uiso 1 1 calc R U . . .
H322 H 0.8183 0.5656 0.4695 0.056(5) Uiso 1 1 calc R U . . .
H323 H 0.9245 0.5281 0.5309 0.056(5) Uiso 1 1 calc R U . . .
C33 C 0.7563(2) 0.47955(17) 0.59427(19) 0.0357(5) Uani 1 1 d . . . . .
H331 H 0.7918 0.4244 0.5856 0.046(5) Uiso 1 1 calc R U . . .
H332 H 0.6829 0.4567 0.5182 0.046(5) Uiso 1 1 calc R U . . .
H333 H 0.7297 0.4838 0.6516 0.046(5) Uiso 1 1 calc R U . . .
C34 C 0.80151(19) 0.68214(17) 0.64733(17) 0.0274(4) Uani 1 1 d . . . . .
H341 H 0.7877 0.6980 0.7136 0.041(4) Uiso 1 1 calc R U . . .
H342 H 0.7207 0.6522 0.5745 0.041(4) Uiso 1 1 calc R U . . .
H343 H 0.8607 0.7515 0.6603 0.041(4) Uiso 1 1 calc R U . . .
C35 C 1.32857(17) 0.70413(16) 0.89111(18) 0.0249(4) Uani 1 1 d . . . . .
C36 C 1.4289(2) 0.7235(2) 1.0096(2) 0.0395(6) Uani 1 1 d . . . . .
H361 H 1.4466 0.7937 1.0723 0.057(5) Uiso 1 1 calc R U . . .
H362 H 1.5068 0.7282 1.0089 0.057(5) Uiso 1 1 calc R U . . .
H363 H 1.3977 0.6610 1.0234 0.057(5) Uiso 1 1 calc R U . . .
C37 C 1.3130(3) 0.5981(2) 0.7978(3) 0.0642(10) Uani 1 1 d . . . . .
H371 H 1.2731 0.5330 0.8043 0.076(7) Uiso 1 1 calc R U . . .
H372 H 1.3963 0.6049 0.8096 0.076(7) Uiso 1 1 calc R U . . .
H373 H 1.2595 0.5885 0.7195 0.076(7) Uiso 1 1 calc R U . . .
C38 C 1.3771(2) 0.8057(2) 0.8749(2) 0.0386(5) Uani 1 1 d . . . . .
H381 H 1.3143 0.7945 0.7990 0.044(4) Uiso 1 1 calc R U . . .
H382 H 1.4570 0.8142 0.8771 0.044(4) Uiso 1 1 calc R U . . .
H383 H 1.3912 0.8734 0.9383 0.044(4) Uiso 1 1 calc R U . . .
C41 C 0.84443(17) 0.95348(15) 1.08347(16) 0.0231(3) Uani 1 1 d . . . . .
C42 C 0.8726(2) 1.07727(16) 1.1206(2) 0.0362(5) Uani 1 1 d . . . . .
H421 H 0.9137 1.1036 1.0822 0.042(4) Uiso 1 1 calc R U . . .
H422 H 0.9289 1.1218 1.2062 0.042(4) Uiso 1 1 calc R U . . .
H423 H 0.7932 1.0856 1.0973 0.042(4) Uiso 1 1 calc R U . . .
C43 C 0.7892(2) 0.91915(18) 1.15356(18) 0.0319(4) Uani 1 1 d . . . . .
H431 H 0.8514 0.9654 1.2379 0.041(4) Uiso 1 1 calc R U . . .
H432 H 0.7693 0.8400 1.1315 0.041(4) Uiso 1 1 calc R U . . .
H433 H 0.7117 0.9303 1.1357 0.041(4) Uiso 1 1 calc R U . . .
C44 C 0.97068(17) 0.94360(15) 1.11644(17) 0.0251(4) Uani 1 1 d . . . . .
H441 H 1.0088 0.9721 1.0771 0.036(4) Uiso 1 1 calc R U . . .
H442 H 0.9552 0.8648 1.0914 0.036(4) Uiso 1 1 calc R U . . .
H443 H 1.0285 0.9877 1.2018 0.036(4) Uiso 1 1 calc R U . . .
C45 C 0.57286(19) 0.91716(17) 0.68145(19) 0.0296(4) Uani 1 1 d . . . . .
C46 C 0.4652(2) 0.8345(2) 0.5557(2) 0.0422(6) Uani 1 1 d . . . . .
H461 H 0.4941 0.7844 0.5163 0.054(5) Uiso 1 1 calc R U . . .
H462 H 0.4390 0.8758 0.5133 0.054(5) Uiso 1 1 calc R U . . .
H463 H 0.3933 0.7901 0.5566 0.054(5) Uiso 1 1 calc R U . . .
C47 C 0.5290(3) 0.9999(2) 0.7387(2) 0.0478(7) Uani 1 1 d . . . . .
H471 H 0.5002 1.0358 0.6906 0.058(5) Uiso 1 1 calc R U . . .
H472 H 0.5997 1.0572 0.8175 0.058(5) Uiso 1 1 calc R U . . .
H473 H 0.4592 0.9595 0.7447 0.058(5) Uiso 1 1 calc R U . . .
C48 C 0.6869(3) 0.9824(3) 0.6784(3) 0.0583(9) Uani 1 1 d . . . . .
H481 H 0.7139 0.9297 0.6397 0.081(7) Uiso 1 1 calc R U . . .
H482 H 0.7569 1.0358 0.7590 0.081(7) Uiso 1 1 calc R U . . .
H483 H 0.6626 1.0231 0.6347 0.081(7) Uiso 1 1 calc R U . . .

loop_
_atom_site_aniso_label
_atom_site_aniso_U_11
_atom_site_aniso_U_22
_atom_site_aniso_U_33
_atom_site_aniso_U_23
_atom_site_aniso_U_13
_atom_site_aniso_U_12
Mo1 0.01425(7) 0.01913(7) 0.03359(9) 0.01902(6) 0.01175(6) 0.00764(5)
O1 0.0202(12) 0.0224(9) 0.0244(12) 0.0143(9) 0.0131(10) 0.0085(8)
O2 0.0201(11) 0.0145(8) 0.0220(9) 0.0074(7) 0.0067(8) 0.0083(7)
O3 0.0200(9) 0.0124(8) 0.0227(11) 0.0052(8) 0.0055(9) 0.0056(7)
O4 0.018(3) 0.016(2) 0.024(3) 0.010(2) 0.007(2) 0.008(2)
O5 0.020(3) 0.022(2) 0.023(2) 0.0106(18) 0.011(2) 0.0044(18)
O6 0.018(2) 0.029(3) 0.021(3) 0.014(2) 0.012(2) 0.0066(19)
O11 0.0128(5) 0.0170(5) 0.0219(6) 0.0108(5) 0.0074(4) 0.0067(4)
C11 0.0146(7) 0.0097(6) 0.0165(7) 0.0043(5) 0.0064(6) 0.0058(5)
C12 0.0214(7) 0.0147(7) 0.0157(7) 0.0056(6) 0.0084(6) 0.0092(6)
C13 0.0269(8) 0.0182(7) 0.0208(8) 0.0089(6) 0.0157(7) 0.0119(7)
C14 0.0190(7) 0.0155(7) 0.0256(8) 0.0094(6) 0.0146(7) 0.0094(6)
C15 0.0147(7) 0.0162(7) 0.0202(8) 0.0084(6) 0.0083(6) 0.0074(6)
C16 0.0142(7) 0.0146(7) 0.0160(7) 0.0065(6) 0.0074(6) 0.0067(5)
C17 0.0166(7) 0.0142(7) 0.0171(7) 0.0070(6) 0.0079(6) 0.0063(6)
N1 0.0212(6) 0.0145(6) 0.0205(7) 0.0093(5) 0.0136(6) 0.0093(5)
C101 0.0399(10) 0.0211(8) 0.0270(9) 0.0144(7) 0.0249(8) 0.0179(8)
C102 0.0483(12) 0.0272(9) 0.0339(10) 0.0210(8) 0.0310(10) 0.0237(9)
C103 0.0433(11) 0.0343(10) 0.0322(10) 0.0227(9) 0.0273(9) 0.0224(9)
O10 0.0413(9) 0.0468(9) 0.0278(8) 0.0197(7) 0.0193(7) 0.0157(7)
C104 0.0614(17) 0.0615(18) 0.0271(12) 0.0206(12) 0.0192(12) 0.0200(14)
O21 0.0171(5) 0.0195(6) 0.0208(6) 0.0116(5) 0.0107(5) 0.0094(4)
C21 0.0136(6) 0.0176(7) 0.0213(8) 0.0102(6) 0.0099(6) 0.0075(6)
C22 0.0167(7) 0.0169(7) 0.0222(8) 0.0084(6) 0.0094(6) 0.0078(6)
C23 0.0199(8) 0.0161(7) 0.0288(9) 0.0109(7) 0.0102(7) 0.0081(6)
C24 0.0183(7) 0.0200(8) 0.0276(9) 0.0141(7) 0.0097(7) 0.0101(6)
C25 0.0158(7) 0.0193(8) 0.0224(8) 0.0109(7) 0.0070(6) 0.0075(6)
C26 0.0146(7) 0.0154(7) 0.0221(8) 0.0095(6) 0.0092(6) 0.0070(6)
C27 0.0152(7) 0.0166(7) 0.0193(7) 0.0074(6) 0.0093(6) 0.0066(6)
N2 0.0189(6) 0.0140(6) 0.0221(7) 0.0082(5) 0.0131(6) 0.0071(5)
C201 0.0294(9) 0.0128(7) 0.0249(9) 0.0063(7) 0.0118(7) 0.0059(7)
C202 0.0286(10) 0.0252(10) 0.0462(13) 0.0129(9) 0.0180(10) -0.0015(8)
C203 0.0336(11) 0.0301(11) 0.0447(14) 0.0213(11) 0.0037(10) -0.0076(9)
O20 0.0327(9) 0.0400(10) 0.0535(11) 0.0281(9) -0.0080(8) -0.0119(7)
C204 0.0571(19) 0.0516(18) 0.0544(19) 0.0174(15) -0.0015(15) -0.0298(15)
C31 0.0281(9) 0.0274(9) 0.0151(8) 0.0077(7) 0.0079(7) 0.0149(7)
C32 0.0531(14) 0.0614(16) 0.0207(10) 0.0190(10) 0.0197(10) 0.0366(13)
C33 0.0292(10) 0.0248(9) 0.0224(9) 0.0008(8) -0.0022(8) 0.0080(8)
C34 0.0295(9) 0.0332(10) 0.0233(9) 0.0164(8) 0.0112(8) 0.0188(8)
C35 0.0218(8) 0.0223(8) 0.0362(10) 0.0119(8) 0.0207(8) 0.0108(7)
C36 0.0222(9) 0.0515(14) 0.0670(16) 0.0422(13) 0.0268(10) 0.0225(9)
C37 0.0386(13) 0.0423(14) 0.087(2) -0.0064(14) 0.0453(16) 0.0108(11)
C38 0.0314(10) 0.0485(13) 0.0559(15) 0.0374(12) 0.0294(11) 0.0171(10)
C41 0.0235(8) 0.0170(8) 0.0220(8) 0.0061(7) 0.0086(7) 0.0086(6)
C42 0.0408(12) 0.0175(9) 0.0318(11) 0.0049(8) 0.0078(9) 0.0136(8)
C43 0.0342(10) 0.0320(10) 0.0251(9) 0.0075(8) 0.0167(8) 0.0138(8)
C44 0.0200(8) 0.0197(8) 0.0262(9) 0.0101(7) 0.0062(7) 0.0056(6)
C45 0.0255(9) 0.0250(9) 0.0367(11) 0.0210(8) 0.0089(8) 0.0118(7)
C46 0.0476(13) 0.0352(12) 0.0356(12) 0.0223(10) 0.0085(10) 0.0203(10)
C47 0.0488(14) 0.0343(12) 0.0498(15) 0.0203(11) 0.0105(12) 0.0275(11)
C48 0.0391(13) 0.0692(19) 0.079(2) 0.0631(18) 0.0214(14) 0.0176(13)

loop_
_atom_type_symbol
_atom_type_description
_atom_type_scat_dispersion_real
_atom_type_scat_dispersion_imag
_atom_type_scat_source
C C 0.0033 0.0016 'International Tables Vol C Tables 4.2.6.8 and 6.1.1.4'
H H 0.0000 0.0000 'International Tables Vol C Tables 4.2.6.8 and 6.1.1.4'
N N 0.0061 0.0033 'International Tables Vol C Tables 4.2.6.8 and 6.1.1.4'
O O 0.0106 0.0060 'International Tables Vol C Tables 4.2.6.8 and 6.1.1.4'
Mo Mo -1.6832 0.6857 'International Tables Vol C Tables 4.2.6.8 and 6.1.1.4'

loop_
_geom_angle_atom_site_label_1
_geom_angle_atom_site_label_2
_geom_angle_atom_site_label_3
_geom_angle
_geom_angle_publ_flag
N1 Mo1 N2 160.74(5) yes
O1 Mo1 O2 99.53(9) ?
O1 Mo1 O3 100.03(9) ?
O2 Mo1 O3 41.97(8) ?
O4 Mo1 O11 94.37(19) ?
O1 Mo1 O11 170.71(9) yes
O2 Mo1 O11 84.94(7) ?
O3 Mo1 O11 88.75(7) ?
O21 Mo1 O11 81.01(5) ?
O4 Mo1 O21 175.24(19) ?
O1 Mo1 O21 92.07(8) ?
O2 Mo1 O21 156.79(7) yes
O3 Mo1 O21 154.59(7) yes
O4 Mo1 O5 100.8(2) ?
O21 Mo1 O5 83.30(14) ?
O11 Mo1 O5 158.03(15) ?
O4 Mo1 O6 99.8(2) ?
O21 Mo1 O6 84.86(14) ?
O11 Mo1 O6 151.74(15) ?
O5 Mo1 O6 39.79(18) ?
O4 Mo1 N1 96.6(2) ?
O1 Mo1 N1 91.98(9) ?
O2 Mo1 N1 75.76(7) ?
O3 Mo1 N1 117.63(7) ?
O21 Mo1 N1 83.87(5) ?
O11 Mo1 N1 81.17(5) ?
O5 Mo1 N1 112.35(14) ?
O6 Mo1 N1 73.05(14) ?
O4 Mo1 N2 97.8(2) ?
O1 Mo1 N2 99.96(9) ?
O2 Mo1 N2 116.51(7) ?
O3 Mo1 N2 75.29(7) ?
O21 Mo1 N2 80.68(5) ?
O11 Mo1 N2 85.11(5) ?
O5 Mo1 N2 77.23(15) ?
O6 Mo1 N2 116.62(14) ?
O3 O2 Mo1 70.15(11) ?
O2 O3 Mo1 67.88(11) ?
O6 O5 Mo1 73.0(3) ?
O5 O6 Mo1 67.2(3) ?
C11 O11 Mo1 130.87(10) yes
O11 C11 C16 120.38(15) ?
O11 C11 C12 120.89(14) ?
C16 C11 C12 118.71(14) ?
C13 C12 C11 117.54(15) ?
C13 C12 C31 122.23(16) ?
C11 C12 C31 120.23(15) ?
C12 C13 C14 124.64(16) ?
C12 C13 H13 117.7 ?
C14 C13 H13 117.7 ?
C15 C14 C13 116.82(15) ?
C15 C14 C35 122.99(16) ?
C13 C14 C35 120.18(16) ?
C14 C15 C16 121.32(15) ?
C14 C15 H15 119.3 ?
C16 C15 H15 119.3 ?
C11 C16 C15 120.96(15) ?
C11 C16 C17 121.91(14) ?
C15 C16 C17 116.97(14) ?
N1 C17 C16 128.11(15) ?
N1 C17 H17 115.9 ?
C16 C17 H17 115.9 ?
C17 N1 C101 116.14(15) yes
C17 N1 Mo1 123.91(12) yes
C101 N1 Mo1 119.84(11) yes
N1 C101 C102 111.24(14) ?
N1 C101 H101 109.4 ?
C102 C101 H101 109.4 ?
N1 C101 H102 109.4 ?
C102 C101 H102 109.4 ?
H101 C101 H102 108.0 ?
C103 C102 C101 110.53(16) ?
C103 C102 H103 109.5 ?
C101 C102 H103 109.5 ?
C103 C102 H104 109.5 ?
C101 C102 H104 109.5 ?
H103 C102 H104 108.1 ?
O10 C103 C102 108.33(16) ?
O10 C103 H105 110.0 ?
C102 C103 H105 110.0 ?
O10 C103 H106 110.0 ?
C102 C103 H106 110.0 ?
H105 C103 H106 108.4 ?
C104 O10 C103 112.24(19) ?
O10 C104 H107 109.5 ?
O10 C104 H108 109.5 ?
H107 C104 H108 109.5 ?
O10 C104 H109 109.5 ?
H107 C104 H109 109.5 ?
H108 C104 H109 109.5 ?
C21 O21 Mo1 131.94(11) yes
O21 C21 C26 120.18(15) ?
O21 C21 C22 120.89(15) ?
C26 C21 C22 118.86(15) ?
C23 C22 C21 117.40(16) ?
C23 C22 C41 121.80(15) ?
C21 C22 C41 120.80(15) ?
C22 C23 C24 124.68(16) ?
C22 C23 H23 117.7 ?
C24 C23 H23 117.7 ?
C25 C24 C23 116.78(16) ?
C25 C24 C45 123.23(17) ?
C23 C24 C45 119.99(16) ?
C24 C25 C26 121.21(16) ?
C24 C25 H25 119.4 ?
C26 C25 H25 119.4 ?
C21 C26 C25 120.94(15) ?
C21 C26 C27 121.37(15) ?
C25 C26 C27 117.48(15) ?
N2 C27 C26 128.50(16) ?
N2 C27 H27 115.7 ?
C26 C27 H27 115.7 ?
C27 N2 C201 116.12(15) yes
C27 N2 Mo1 123.61(11) yes
C201 N2 Mo1 120.22(11) yes
N2 C201 C202 111.20(16) ?
N2 C201 H201 109.4 ?
C202 C201 H201 109.4 ?
N2 C201 H202 109.4 ?
C202 C201 H202 109.4 ?
H201 C201 H202 108.0 ?
C201 C202 C203 111.7(2) ?
C201 C202 H203 109.3 ?
C203 C202 H203 109.3 ?
C201 C202 H204 109.3 ?
C203 C202 H204 109.3 ?
H203 C202 H204 107.9 ?
O20 C203 C202 109.1(2) ?
O20 C203 H205 109.9 ?
C202 C203 H205 109.9 ?
O20 C203 H206 109.9 ?
C202 C203 H206 109.9 ?
H205 C203 H206 108.3 ?
C203 O20 C204 111.6(2) ?
O20 C204 H207 109.5 ?
O20 C204 H208 109.5 ?
H207 C204 H208 109.5 ?
O20 C204 H209 109.5 ?
H207 C204 H209 109.5 ?
H208 C204 H209 109.5 ?
C12 C31 C32 112.31(17) ?
C12 C31 C33 109.37(16) ?
C32 C31 C33 107.82(18) ?
C12 C31 C34 110.32(15) ?
C32 C31 C34 106.83(17) ?
C33 C31 C34 110.12(17) ?
C31 C32 H321 109.5 ?
C31 C32 H322 109.5 ?
H321 C32 H322 109.5 ?
C31 C32 H323 109.5 ?
H321 C32 H323 109.5 ?
H322 C32 H323 109.5 ?
C31 C33 H331 109.5 ?
C31 C33 H332 109.5 ?
H331 C33 H332 109.5 ?
C31 C33 H333 109.5 ?
H331 C33 H333 109.5 ?
H332 C33 H333 109.5 ?
C31 C34 H341 109.5 ?
C31 C34 H342 109.5 ?
H341 C34 H342 109.5 ?
C31 C34 H343 109.5 ?
H341 C34 H343 109.5 ?
H342 C34 H343 109.5 ?
C37 C35 C36 106.3(2) ?
C37 C35 C38 110.8(2) ?
C36 C35 C38 108.24(18) ?
C37 C35 C14 108.64(16) ?
C36 C35 C14 112.05(16) ?
C38 C35 C14 110.72(16) ?
C35 C36 H361 109.5 ?
C35 C36 H362 109.5 ?
H361 C36 H362 109.5 ?
C35 C36 H363 109.5 ?
H361 C36 H363 109.5 ?
H362 C36 H363 109.5 ?
C35 C37 H371 109.5 ?
C35 C37 H372 109.5 ?
H371 C37 H372 109.5 ?
C35 C37 H373 109.5 ?
H371 C37 H373 109.5 ?
H372 C37 H373 109.5 ?
C35 C38 H381 109.5 ?
C35 C38 H382 109.5 ?
H381 C38 H382 109.5 ?
C35 C38 H383 109.5 ?
H381 C38 H383 109.5 ?
H382 C38 H383 109.5 ?
C42 C41 C22 111.91(16) ?
C42 C41 C44 107.66(16) ?
C22 C41 C44 109.87(15) ?
C42 C41 C43 107.19(17) ?
C22 C41 C43 110.01(15) ?
C44 C41 C43 110.13(16) ?
C41 C42 H421 109.5 ?
C41 C42 H422 109.5 ?
H421 C42 H422 109.5 ?
C41 C42 H423 109.5 ?
H421 C42 H423 109.5 ?
H422 C42 H423 109.5 ?
C41 C43 H431 109.5 ?
C41 C43 H432 109.5 ?
H431 C43 H432 109.5 ?
C41 C43 H433 109.5 ?
H431 C43 H433 109.5 ?
H432 C43 H433 109.5 ?
C41 C44 H441 109.5 ?
C41 C44 H442 109.5 ?
H441 C44 H442 109.5 ?
C41 C44 H443 109.5 ?
H441 C44 H443 109.5 ?
H442 C44 H443 109.5 ?
C46 C45 C47 108.70(19) ?
C46 C45 C24 112.39(16) ?
C47 C45 C24 109.56(19) ?
C46 C45 C48 108.7(2) ?
C47 C45 C48 109.0(2) ?
C24 C45 C48 108.42(17) ?
C45 C46 H461 109.5 ?
C45 C46 H462 109.5 ?
H461 C46 H462 109.5 ?
C45 C46 H463 109.5 ?
H461 C46 H463 109.5 ?
H462 C46 H463 109.5 ?
C45 C47 H471 109.5 ?
C45 C47 H472 109.5 ?
H471 C47 H472 109.5 ?
C45 C47 H473 109.5 ?
H471 C47 H473 109.5 ?
H472 C47 H473 109.5 ?
C45 C48 H481 109.5 ?
C45 C48 H482 109.5 ?
H481 C48 H482 109.5 ?
C45 C48 H483 109.5 ?
H481 C48 H483 109.5 ?
H482 C48 H483 109.5 ?

loop_
_geom_bond_atom_site_label_1
_geom_bond_atom_site_label_2
_geom_bond_distance
_geom_bond_publ_flag
Mo1 O1 1.642(2) yes
Mo1 O2 1.981(2) yes
Mo1 O3 2.012(2) yes
Mo1 O11 2.0413(12) yes
Mo1 O21 2.0262(12) yes
Mo1 N1 2.1810(15) yes
Mo1 N2 2.1852(15) yes
Mo1 O5 2.056(5) ?
Mo1 O4 1.539(5) ?
Mo1 O6 2.132(5) ?
O2 O3 1.430(3) yes
O5 O6 1.427(7) ?
O11 C11 1.3192(19) yes
C11 C16 1.410(2) ?
C11 C12 1.427(2) ?
C12 C13 1.389(2) ?
C12 C31 1.535(2) ?
C13 C14 1.410(2) ?
C13 H13 0.95 ?
C14 C15 1.377(2) ?
C14 C35 1.536(2) ?
C15 C16 1.411(2) ?
C15 H15 0.95 ?
C16 C17 1.442(2) ?
C17 N1 1.294(2) yes
C17 H17 0.95 ?
N1 C101 1.478(2) yes
C101 C102 1.527(3) ?
C101 H101 0.99 ?
C101 H102 0.99 ?
C102 C103 1.516(3) ?
C102 H103 0.99 ?
C102 H104 0.99 ?
C103 O10 1.423(3) ?
C103 H105 0.99 ?
C103 H106 0.99 ?
O10 C104 1.413(3) ?
C104 H107 0.98 ?
C104 H108 0.98 ?
C104 H109 0.98 ?
O21 C21 1.323(2) yes
C21 C26 1.410(2) ?
C21 C22 1.425(2) ?
C22 C23 1.391(2) ?
C22 C41 1.534(3) ?
C23 C24 1.410(3) ?
C23 H23 0.95 ?
C24 C25 1.378(2) ?
C24 C45 1.536(2) ?
C25 C26 1.413(2) ?
C25 H25 0.95 ?
C26 C27 1.439(2) ?
C27 N2 1.293(2) yes
C27 H27 0.95 ?
N2 C201 1.484(2) yes
C201 C202 1.510(3) ?
C201 H201 0.99 ?
C201 H202 0.99 ?
C202 C203 1.514(3) ?
C202 H203 0.99 ?
C202 H204 0.99 ?
C203 O20 1.398(3) ?
C203 H205 0.99 ?
C203 H206 0.99 ?
O20 C204 1.417(3) ?
C204 H207 0.98 ?
C204 H208 0.98 ?
C204 H209 0.98 ?
C31 C32 1.535(3) ?
C31 C33 1.538(3) ?
C31 C34 1.542(3) ?
C32 H321 0.98 ?
C32 H322 0.98 ?
C32 H323 0.98 ?
C33 H331 0.98 ?
C33 H332 0.98 ?
C33 H333 0.98 ?
C34 H341 0.98 ?
C34 H342 0.98 ?
C34 H343 0.98 ?
C35 C37 1.527(3) ?
C35 C36 1.528(3) ?
C35 C38 1.530(3) ?
C36 H361 0.98 ?
C36 H362 0.98 ?
C36 H363 0.98 ?
C37 H371 0.98 ?
C37 H372 0.98 ?
C37 H373 0.98 ?
C38 H381 0.98 ?
C38 H382 0.98 ?
C38 H383 0.98 ?
C41 C42 1.532(3) ?
C41 C44 1.539(3) ?
C41 C43 1.545(3) ?
C42 H421 0.98 ?
C42 H422 0.98 ?
C42 H423 0.98 ?
C43 H431 0.98 ?
C43 H432 0.98 ?
C43 H433 0.98 ?
C44 H441 0.98 ?
C44 H442 0.98 ?
C44 H443 0.98 ?
C45 C46 1.523(3) ?
C45 C47 1.532(3) ?
C45 C48 1.538(3) ?
C46 H461 0.98 ?
C46 H462 0.98 ?
C46 H463 0.98 ?
C47 H471 0.98 ?
C47 H472 0.98 ?
C47 H473 0.98 ?
C48 H481 0.98 ?
C48 H482 0.98 ?
C48 H483 0.98 ?

loop_
_geom_torsion_atom_site_label_1
_geom_torsion_atom_site_label_2
_geom_torsion_atom_site_label_3
_geom_torsion_atom_site_label_4
_geom_torsion
Mo1 O11 C11 C16 -33.4(2)
Mo1 O11 C11 C12 148.45(12)
O11 C11 C12 C13 178.94(14)
C16 C11 C12 C13 0.8(2)
O11 C11 C12 C31 -1.8(2)
C16 C11 C12 C31 -179.96(15)
C11 C12 C13 C14 -0.4(3)
C31 C12 C13 C14 -179.64(16)
C12 C13 C14 C15 -0.5(3)
C12 C13 C14 C35 178.80(16)
C13 C14 C15 C16 1.1(2)
C35 C14 C15 C16 -178.21(15)
O11 C11 C16 C15 -178.41(14)
C12 C11 C16 C15 -0.3(2)
O11 C11 C16 C17 -3.1(2)
C12 C11 C16 C17 175.01(15)
C14 C15 C16 C11 -0.7(2)
C14 C15 C16 C17 -176.23(15)
C11 C16 C17 N1 13.6(3)
C15 C16 C17 N1 -170.98(16)
C16 C17 N1 C101 -174.51(15)
C16 C17 N1 Mo1 9.4(2)
C17 N1 C101 C102 -88.7(2)
Mo1 N1 C101 C102 87.52(17)
N1 C101 C102 C103 -176.38(17)
C101 C102 C103 O10 -60.7(2)
C102 C103 O10 C104 -178.4(2)
Mo1 O21 C21 C26 32.0(2)
Mo1 O21 C21 C22 -150.94(13)
O21 C21 C22 C23 179.09(15)
C26 C21 C22 C23 -3.8(2)
O21 C21 C22 C41 -0.9(2)
C26 C21 C22 C41 176.17(15)
C21 C22 C23 C24 2.5(3)
C41 C22 C23 C24 -177.49(17)
C22 C23 C24 C25 0.7(3)
C22 C23 C24 C45 -179.87(18)
C23 C24 C25 C26 -2.5(3)
C45 C24 C25 C26 178.03(17)
O21 C21 C26 C25 179.25(15)
C22 C21 C26 C25 2.2(2)
O21 C21 C26 C27 4.8(2)
C22 C21 C26 C27 -172.34(15)
C24 C25 C26 C21 1.2(3)
C24 C25 C26 C27 175.86(16)
C21 C26 C27 N2 -13.1(3)
C25 C26 C27 N2 172.23(17)
C26 C27 N2 C201 171.43(16)
C26 C27 N2 Mo1 -11.3(2)
C27 N2 C201 C202 -98.9(2)
Mo1 N2 C201 C202 83.67(18)
N2 C201 C202 C203 -173.62(18)
C201 C202 C203 O20 -63.7(3)
C202 C203 O20 C204 -177.5(3)
C13 C12 C31 C32 0.0(3)
C11 C12 C31 C32 -179.20(17)
C13 C12 C31 C33 119.66(19)
C11 C12 C31 C33 -59.5(2)
C13 C12 C31 C34 -119.07(18)
C11 C12 C31 C34 61.7(2)
C15 C14 C35 C37 124.2(2)
C13 C14 C35 C37 -55.1(3)
C15 C14 C35 C36 7.0(2)
C13 C14 C35 C36 -172.23(17)
C15 C14 C35 C38 -113.9(2)
C13 C14 C35 C38 66.8(2)
C23 C22 C41 C42 4.1(3)
C21 C22 C41 C42 -175.93(17)
C23 C22 C41 C44 -115.47(18)
C21 C22 C41 C44 64.5(2)
C23 C22 C41 C43 123.12(19)
C21 C22 C41 C43 -56.9(2)
C25 C24 C45 C46 5.5(3)
C23 C24 C45 C46 -173.9(2)
C25 C24 C45 C47 126.5(2)
C23 C24 C45 C47 -52.9(2)
C25 C24 C45 C48 -114.7(2)
C23 C24 C45 C48 65.9(3)
